data_7713787
loop_
_publ_author_name
'Lamata, Pilar'
'Beard, Sophie'
'Grasa, Alejandro'
'Viguri, Fernando'
'Ricardo, Rodriguez Martinez'
'L\'opez, Jos\'e A.'
'Lahoz, Fernando J.'
'Garc\'ia-Ordu\~na, Pilar'
'Carmona, Daniel'

_publ_section_title
;
 Molecular hydrogen and water activation by transition metal frustrated
 Lewis pairs containing ruthenium or osmium components: catalytic
 hydrogenation assays
;
_journal_name_full 'Dalton Transactions'
_journal_paper_doi 10.1039/D3DT02339G
_journal_year 2023
_chemical_formula_moiety 'C31 H35 N4 Ru, F6 Sb, C4 H10 O'
_chemical_formula_sum 'C35 H45 F6 N4 O Ru Sb'
_chemical_formula_weight 874.57
_space_group_crystal_system triclinic
_space_group_IT_number 2
_space_group_name_Hall '-P 1'
_space_group_name_H-M_alt 'P -1'
_atom_sites_solution_hydrogens mixed
_atom_sites_solution_primary direct
_atom_sites_solution_secondary difmap
_audit_creation_method SHELXL-2018/3
_audit_update_record
;
2023-02-06 deposited with the CCDC.	2023-08-24 downloaded from the CCDC.
;
_cell_angle_alpha 85.2910(10)
_cell_angle_beta 80.1320(10)
_cell_angle_gamma 87.9280(10)
_cell_formula_units_Z 4
_cell_length_a 10.3597(5)
_cell_length_b 16.0888(8)
_cell_length_c 21.7237(11)
_cell_measurement_reflns_used 9967
_cell_measurement_temperature 100(2)
_cell_measurement_theta_max 30.058
_cell_measurement_theta_min 2.210
_cell_volume 3554.3(3)
_computing_cell_refinement 'SAINT+ in APEX3 v. 2017.3 (Bruker AXS, 2008)'
_computing_data_collection 'SMART in APEX2 v. 2008.4 (Bruker AXS, 2008)'
_computing_data_reduction 'SAINT+ in APEX3 v. 2017.3 (Bruker AXS, 2008)'
_computing_molecular_graphics 'ORTEP-3 (Farrugia, 2012)'
_computing_publication_material 'XCIF program, PLATON(Spek, 1998)'
_computing_structure_refinement 'SHELXL-2018/3 (Sheldrick, 2018)'
_computing_structure_solution 'SHELXS-2013 (Sheldrick, 2013)'
_diffrn_ambient_temperature 100(2)
_diffrn_detector_area_resol_mean 8.26
_diffrn_measured_fraction_theta_full 1.000
_diffrn_measured_fraction_theta_max 0.917
_diffrn_measurement_device_type 'Bruker APEX DUO system'
_diffrn_measurement_method 'narrow \w frames'
_diffrn_radiation_monochromator graphite
_diffrn_radiation_source 'fine-focus sealed tube'
_diffrn_radiation_type MoK\a
_diffrn_radiation_wavelength 0.71073
_diffrn_reflns_av_R_equivalents 0.0214
_diffrn_reflns_av_unetI/netI 0.0239
_diffrn_reflns_Laue_measured_fraction_full 1.000
_diffrn_reflns_Laue_measured_fraction_max 0.917
_diffrn_reflns_limit_h_max 14
_diffrn_reflns_limit_h_min -14
_diffrn_reflns_limit_k_max 22
_diffrn_reflns_limit_k_min -21
_diffrn_reflns_limit_l_max 30
_diffrn_reflns_limit_l_min -30
_diffrn_reflns_number 60272
_diffrn_reflns_point_group_measured_fraction_full 1.000
_diffrn_reflns_point_group_measured_fraction_max 0.917
_diffrn_reflns_theta_full 25.242
_diffrn_reflns_theta_max 30.279
_diffrn_reflns_theta_min 0.954
_exptl_absorpt_coefficient_mu 1.250
_exptl_absorpt_correction_T_max 0.7902
_exptl_absorpt_correction_T_min 0.6842
_exptl_absorpt_correction_type multi-scan
_exptl_absorpt_process_details
;
 SADABS 2016/2: Krause, L., Herbst-Irmer, R., Sheldrick G.M. & Stalke D.,
 J. Appl. Cryst. 48 (2015) 3-10
;
_exptl_crystal_colour yellow
_exptl_crystal_density_diffrn 1.634
_exptl_crystal_description plate
_exptl_crystal_F_000 1760
_exptl_crystal_recrystallization_method 'Re-crystallisation from solvent: methanol/diethyl ether/n-pentane'
_exptl_crystal_size_max 0.420
_exptl_crystal_size_mid 0.200
_exptl_crystal_size_min 0.140
_refine_diff_density_max 1.623
_refine_diff_density_min -1.318
_refine_diff_density_rms 0.090
_refine_ls_extinction_method none
_refine_ls_goodness_of_fit_ref 1.033
_refine_ls_hydrogen_treatment mixed
_refine_ls_matrix_type full
_refine_ls_number_parameters 800
_refine_ls_number_reflns 19504
_refine_ls_number_restraints 2
_refine_ls_restrained_S_all 1.033
_refine_ls_R_factor_all 0.0429
_refine_ls_R_factor_gt 0.0348
_refine_ls_shift/su_max 0.001
_refine_ls_shift/su_mean 0.000
_refine_ls_structure_factor_coef Fsqd
_refine_ls_weighting_details 'w=1/[\s^2^(Fo^2^)+(0.0367P)^2^+5.3061P] where P=(Fo^2^+2Fc^2^)/3'
_refine_ls_weighting_scheme calc
_refine_ls_wR_factor_gt 0.0803
_refine_ls_wR_factor_ref 0.0839
_reflns_Friedel_coverage 0.000
_reflns_number_gt 16831
_reflns_number_total 19504
_reflns_threshold_expression 'I > 2\s(I)'
_cod_data_source_file d3dt02339g4.cif
_cod_data_source_block cmpnd_18
_cod_database_code 7713787
_shelx_shelxl_version_number 2018/3
_shelx_space_group_comment
;
The symmetry employed for this shelxl refinement is uniquely defined
by the following loop, which should always be used as a source of
symmetry information in preference to the above space-group names.
They are only intended as comments.
;

loop_
_space_group_symop_operation_xyz
'x, y, z'
'-x, -y, -z'

loop_
_atom_site_label
_atom_site_type_symbol
_atom_site_fract_x
_atom_site_fract_y
_atom_site_fract_z
_atom_site_U_iso_or_equiv
_atom_site_adp_type
_atom_site_occupancy
_atom_site_site_symmetry_order
_atom_site_calc_flag
_atom_site_refinement_flags_posn
_atom_site_refinement_flags_adp
_atom_site_refinement_flags_occupancy
_atom_site_disorder_assembly
_atom_site_disorder_group
Ru1 Ru 0.18981(2) 0.55214(2) 0.21045(2) 0.01672(4) Uani 1 1 d . . . . .
N1 N 0.15396(19) 0.44079(12) 0.26670(9) 0.0181(4) Uani 1 1 d . . . . .
N2 N 0.13029(19) 0.47181(12) 0.15107(9) 0.0175(4) Uani 1 1 d . . . . .
N3 N -0.0408(2) 0.55337(13) 0.12323(10) 0.0208(4) Uani 1 1 d . . . . .
N4 N 0.0203(2) 0.43639(13) 0.06974(10) 0.0218(4) Uani 1 1 d D . . . .
C1 C 0.4053(2) 0.54546(16) 0.22146(14) 0.0277(5) Uani 1 1 d . . . . .
C2 C 0.3971(2) 0.56492(16) 0.15842(13) 0.0270(5) Uani 1 1 d . . . . .
H2 H 0.446929 0.532916 0.127464 0.032 Uiso 1 1 calc R U . . .
C3 C 0.3142(2) 0.63281(15) 0.13958(12) 0.0238(5) Uani 1 1 d . . . . .
H3A H 0.307177 0.642955 0.096567 0.029 Uiso 1 1 calc R U . . .
C4 C 0.2433(2) 0.68458(15) 0.18357(12) 0.0217(5) Uani 1 1 d . . . . .
C5 C 0.2508(2) 0.66362(15) 0.24831(12) 0.0232(5) Uani 1 1 d . . . . .
H5 H 0.203398 0.696648 0.279264 0.028 Uiso 1 1 calc R U . . .
C6 C 0.3274(3) 0.59493(16) 0.26686(13) 0.0259(5) Uani 1 1 d . . . . .
H6 H 0.327478 0.581032 0.310211 0.031 Uiso 1 1 calc R U . . .
C7 C 0.4836(3) 0.47093(18) 0.24324(16) 0.0361(6) Uani 1 1 d . . . . .
H7A H 0.509210 0.434968 0.208692 0.054 Uiso 1 1 calc R U . . .
H7B H 0.429999 0.439447 0.278427 0.054 Uiso 1 1 calc R U . . .
H7C H 0.562312 0.490081 0.256714 0.054 Uiso 1 1 calc R U . . .
C8 C 0.1607(3) 0.76004(15) 0.16636(12) 0.0240(5) Uani 1 1 d . . . . .
H8 H 0.077967 0.759661 0.197797 0.029 Uiso 1 1 calc R U . . .
C9 C 0.2329(3) 0.83986(17) 0.17222(15) 0.0345(6) Uani 1 1 d . . . . .
H9A H 0.315338 0.841643 0.142369 0.052 Uiso 1 1 calc R U . . .
H9B H 0.251453 0.840281 0.214931 0.052 Uiso 1 1 calc R U . . .
H9C H 0.177863 0.888634 0.163113 0.052 Uiso 1 1 calc R U . . .
C10 C 0.1223(3) 0.75990(17) 0.10176(13) 0.0324(6) Uani 1 1 d . . . . .
H10A H 0.200916 0.765659 0.069562 0.049 Uiso 1 1 calc R U . . .
H10B H 0.061286 0.806649 0.095720 0.049 Uiso 1 1 calc R U . . .
H10C H 0.080052 0.707322 0.098422 0.049 Uiso 1 1 calc R U . . .
C11 C 0.1392(2) 0.43280(16) 0.32970(11) 0.0240(5) Uani 1 1 d . . . . .
H11 H 0.130419 0.481607 0.352035 0.029 Uiso 1 1 calc R U . . .
C12 C 0.1364(3) 0.35511(18) 0.36293(12) 0.0291(5) Uani 1 1 d . . . . .
H12 H 0.127050 0.350845 0.407340 0.035 Uiso 1 1 calc R U . . .
C13 C 0.1474(3) 0.28401(17) 0.33036(13) 0.0296(5) Uani 1 1 d . . . . .
H13 H 0.145997 0.230299 0.352154 0.036 Uiso 1 1 calc R U . . .
C14 C 0.1606(2) 0.29214(15) 0.26562(12) 0.0238(5) Uani 1 1 d . . . . .
H14 H 0.167530 0.244056 0.242532 0.029 Uiso 1 1 calc R U . . .
C15 C 0.1634(2) 0.37175(14) 0.23469(11) 0.0189(4) Uani 1 1 d . . . . .
C16 C 0.1794(2) 0.38660(14) 0.16434(11) 0.0196(4) Uani 1 1 d . . . . .
H16A H 0.272791 0.380796 0.145163 0.024 Uiso 1 1 calc R U . . .
H16B H 0.128581 0.345794 0.147147 0.024 Uiso 1 1 calc R U . . .
C17 C 0.0416(2) 0.48601(14) 0.11528(11) 0.0186(4) Uani 1 1 d . . . . .
C18 C -0.0883(2) 0.58275(13) 0.18353(11) 0.0192(4) Uani 1 1 d . . . . .
C19 C -0.0075(2) 0.58404(14) 0.22900(11) 0.0191(4) Uani 1 1 d . . . . .
C20 C -0.0683(2) 0.61031(14) 0.28731(12) 0.0233(5) Uani 1 1 d . . . . .
H20 H -0.016531 0.612022 0.319286 0.028 Uiso 1 1 calc R U . . .
C21 C -0.2008(3) 0.63411(15) 0.30094(13) 0.0265(5) Uani 1 1 d . . . . .
C22 C -0.2750(3) 0.63407(15) 0.25353(13) 0.0268(5) Uani 1 1 d . . . . .
H22 H -0.364384 0.651915 0.261099 0.032 Uiso 1 1 calc R U . . .
C23 C -0.2203(2) 0.60826(15) 0.19523(12) 0.0240(5) Uani 1 1 d . . . . .
H23 H -0.272245 0.607896 0.163228 0.029 Uiso 1 1 calc R U . . .
C24 C -0.2608(3) 0.65620(19) 0.36597(15) 0.0381(7) Uani 1 1 d . . . . .
H24A H -0.337263 0.693294 0.363697 0.057 Uiso 1 1 calc R U . . .
H24B H -0.196091 0.684469 0.384393 0.057 Uiso 1 1 calc R U . . .
H24C H -0.288069 0.605191 0.392080 0.057 Uiso 1 1 calc R U . . .
C25 C 0.1149(2) 0.38801(15) 0.03168(10) 0.0194(4) Uani 1 1 d . . . . .
C26 C 0.0756(2) 0.31538(15) 0.01029(11) 0.0229(5) Uani 1 1 d . . . . .
H26 H -0.012196 0.297686 0.022399 0.027 Uiso 1 1 calc R U . . .
C27 C 0.1655(3) 0.26873(16) -0.02892(12) 0.0252(5) Uani 1 1 d . . . . .
H27 H 0.137383 0.219752 -0.043894 0.030 Uiso 1 1 calc R U . . .
C28 C 0.2959(2) 0.29216(16) -0.04679(11) 0.0229(5) Uani 1 1 d . . . . .
C29 C 0.3323(2) 0.36526(16) -0.02495(11) 0.0234(5) Uani 1 1 d . . . . .
H29 H 0.420235 0.382858 -0.036902 0.028 Uiso 1 1 calc R U . . .
C30 C 0.2442(2) 0.41339(15) 0.01382(11) 0.0229(5) Uani 1 1 d . . . . .
H30 H 0.271838 0.463056 0.028009 0.028 Uiso 1 1 calc R U . . .
C31 C 0.3937(3) 0.24077(19) -0.08843(14) 0.0329(6) Uani 1 1 d . . . . .
H31A H 0.359278 0.184991 -0.089172 0.049 Uiso 1 1 calc R U . . .
H31B H 0.476422 0.236059 -0.072125 0.049 Uiso 1 1 calc R U . . .
H31C H 0.408971 0.267897 -0.131030 0.049 Uiso 1 1 calc R U . . .
Ru51 Ru 0.19981(2) 0.89151(2) 0.71207(2) 0.01550(4) Uani 1 1 d . . . . .
N51 N 0.18395(19) 0.76236(12) 0.71163(9) 0.0187(4) Uani 1 1 d . . . . .
N52 N 0.14757(19) 0.87556(12) 0.62542(9) 0.0179(4) Uani 1 1 d . . . . .
N53 N -0.0414(2) 0.95671(13) 0.63722(10) 0.0215(4) Uani 1 1 d . . . . .
N54 N 0.0320(2) 0.90736(14) 0.54059(10) 0.0243(4) Uani 1 1 d D . . . .
C51 C 0.4143(2) 0.87632(15) 0.72537(12) 0.0227(5) Uani 1 1 d . . . . .
C52 C 0.3272(2) 0.88488(15) 0.78362(11) 0.0227(5) Uani 1 1 d . . . . .
H52 H 0.327795 0.842980 0.817038 0.027 Uiso 1 1 calc R U . . .
C53 C 0.2413(2) 0.95379(15) 0.79206(11) 0.0218(5) Uani 1 1 d . . . . .
H53A H 0.187977 0.959210 0.831758 0.026 Uiso 1 1 calc R U . . .
C54 C 0.2325(2) 1.01635(14) 0.74189(11) 0.0196(4) Uani 1 1 d . . . . .
C55 C 0.3125(2) 1.00464(14) 0.68365(11) 0.0200(4) Uani 1 1 d . . . . .
H55 H 0.304286 1.042714 0.648640 0.024 Uiso 1 1 calc R U . . .
C56 C 0.4057(2) 0.93675(15) 0.67603(12) 0.0223(5) Uani 1 1 d . . . . .
H56 H 0.462296 0.932706 0.637013 0.027 Uiso 1 1 calc R U . . .
C57 C 0.5049(3) 0.80069(17) 0.71799(15) 0.0326(6) Uani 1 1 d . . . . .
H57A H 0.541421 0.797057 0.673565 0.049 Uiso 1 1 calc R U . . .
H57B H 0.455724 0.750289 0.733927 0.049 Uiso 1 1 calc R U . . .
H57C H 0.576312 0.805692 0.741693 0.049 Uiso 1 1 calc R U . . .
C58 C 0.1408(2) 1.09069(15) 0.75444(12) 0.0231(5) Uani 1 1 d . . . . .
H58 H 0.057672 1.069854 0.780630 0.028 Uiso 1 1 calc R U . . .
C59 C 0.2037(3) 1.14911(17) 0.79347(14) 0.0326(6) Uani 1 1 d . . . . .
H59A H 0.219430 1.118499 0.832486 0.049 Uiso 1 1 calc R U . . .
H59B H 0.144431 1.196846 0.803311 0.049 Uiso 1 1 calc R U . . .
H59C H 0.287074 1.169014 0.769358 0.049 Uiso 1 1 calc R U . . .
C60 C 0.1060(3) 1.13726(16) 0.69525(13) 0.0309(6) Uani 1 1 d . . . . .
H60A H 0.185442 1.160804 0.669664 0.046 Uiso 1 1 calc R U . . .
H60B H 0.042601 1.182355 0.706824 0.046 Uiso 1 1 calc R U . . .
H60C H 0.067706 1.098534 0.671232 0.046 Uiso 1 1 calc R U . . .
C61 C 0.1713(2) 0.70705(15) 0.76225(12) 0.0227(5) Uani 1 1 d . . . . .
H61 H 0.157380 0.727200 0.802819 0.027 Uiso 1 1 calc R U . . .
C62 C 0.1780(3) 0.62195(16) 0.75695(14) 0.0282(5) Uani 1 1 d . . . . .
H62 H 0.169271 0.584216 0.793349 0.034 Uiso 1 1 calc R U . . .
C63 C 0.1975(3) 0.59239(16) 0.69789(15) 0.0309(6) Uani 1 1 d . . . . .
H63 H 0.202942 0.534117 0.693180 0.037 Uiso 1 1 calc R U . . .
C64 C 0.2091(3) 0.64921(16) 0.64562(14) 0.0281(5) Uani 1 1 d . . . . .
H64 H 0.222161 0.630294 0.604673 0.034 Uiso 1 1 calc R U . . .
C65 C 0.2015(2) 0.73372(15) 0.65397(12) 0.0210(4) Uani 1 1 d . . . . .
C66 C 0.2123(2) 0.80022(15) 0.60027(11) 0.0225(5) Uani 1 1 d . . . . .
H66A H 0.305440 0.810843 0.582897 0.027 Uiso 1 1 calc R U . . .
H66B H 0.168873 0.782396 0.566479 0.027 Uiso 1 1 calc R U . . .
C67 C 0.0511(2) 0.91167(14) 0.60117(11) 0.0192(4) Uani 1 1 d . . . . .
C68 C -0.0852(2) 0.93601(14) 0.70243(11) 0.0200(4) Uani 1 1 d . . . . .
C69 C 0.0002(2) 0.90268(14) 0.74231(11) 0.0191(4) Uani 1 1 d . . . . .
C70 C -0.0575(3) 0.88253(16) 0.80496(11) 0.0242(5) Uani 1 1 d . . . . .
H70 H -0.003091 0.858762 0.833119 0.029 Uiso 1 1 calc R U . . .
C71 C -0.1906(3) 0.89551(18) 0.82815(13) 0.0309(6) Uani 1 1 d . . . . .
C72 C -0.2702(3) 0.93081(18) 0.78727(13) 0.0313(6) Uani 1 1 d . . . . .
H72 H -0.360338 0.941691 0.802216 0.038 Uiso 1 1 calc R U . . .
C73 C -0.2186(2) 0.95037(16) 0.72451(12) 0.0250(5) Uani 1 1 d . . . . .
H73 H -0.274005 0.973495 0.696586 0.030 Uiso 1 1 calc R U . . .
C74 C -0.2462(4) 0.8699(3) 0.89608(15) 0.0534(10) Uani 1 1 d . . . . .
H74A H -0.283282 0.919132 0.917091 0.080 Uiso 1 1 calc R U . . .
H74B H -0.176205 0.844909 0.917175 0.080 Uiso 1 1 calc R U . . .
H74C H -0.315039 0.829139 0.897817 0.080 Uiso 1 1 calc R U . . .
C75 C 0.1288(2) 0.89483(16) 0.48696(11) 0.0227(5) Uani 1 1 d . . . . .
C76 C 0.2554(3) 0.92463(19) 0.48110(12) 0.0301(6) Uani 1 1 d . . . . .
H76 H 0.278834 0.954740 0.513216 0.036 Uiso 1 1 calc R U . . .
C77 C 0.3469(3) 0.91025(19) 0.42840(12) 0.0301(6) Uani 1 1 d . . . . .
H77 H 0.433010 0.930439 0.425191 0.036 Uiso 1 1 calc R U . . .
C78 C 0.3164(3) 0.86716(17) 0.38006(12) 0.0271(5) Uani 1 1 d . . . . .
C79 C 0.1883(3) 0.84026(17) 0.38592(12) 0.0287(5) Uani 1 1 d . . . . .
H79 H 0.163832 0.812374 0.352919 0.034 Uiso 1 1 calc R U . . .
C80 C 0.0954(3) 0.85301(16) 0.43852(12) 0.0260(5) Uani 1 1 d . . . . .
H80 H 0.009020 0.833250 0.441514 0.031 Uiso 1 1 calc R U . . .
C81 C 0.4189(3) 0.8501(2) 0.32404(13) 0.0350(6) Uani 1 1 d . . . . .
H81A H 0.390765 0.804423 0.302630 0.052 Uiso 1 1 calc R U . . .
H81B H 0.502188 0.834549 0.337947 0.052 Uiso 1 1 calc R U . . .
H81C H 0.430302 0.900416 0.295136 0.052 Uiso 1 1 calc R U . . .
Sb1 Sb 0.65086(2) 0.34566(2) 0.07092(2) 0.02742(5) Uani 1 1 d . . . . .
F1 F 0.72034(17) 0.41989(12) 0.11878(8) 0.0402(4) Uani 1 1 d . . . . .
F2 F 0.5905(2) 0.27406(12) 0.01918(10) 0.0462(5) Uani 1 1 d . . . . .
F3 F 0.78042(18) 0.38392(11) 0.00321(8) 0.0378(4) Uani 1 1 d . . . . .
F4 F 0.5272(2) 0.30917(14) 0.14024(10) 0.0534(5) Uani 1 1 d . . . . .
F5 F 0.77030(17) 0.26226(11) 0.09370(8) 0.0388(4) Uani 1 1 d . . . . .
F6 F 0.53567(17) 0.43135(11) 0.04940(10) 0.0428(4) Uani 1 1 d . . . . .
H3 H -0.084(3) 0.565(2) 0.0955(16) 0.031(8) Uiso 1 1 d . . . . .
H4 H -0.0585(13) 0.4384(18) 0.0621(13) 0.019(7) Uiso 1 1 d D . . . .
H53 H -0.093(3) 0.9852(19) 0.6192(14) 0.024(8) Uiso 1 1 d . . . . .
H54 H -0.0469(14) 0.9155(18) 0.5335(13) 0.022(7) Uiso 1 1 d D . . . .
Sb2A Sb 0.32865(4) 0.16621(5) 0.48870(2) 0.02781(14) Uani 0.713(2) 1 d . . P A 1
F7A F 0.2607(3) 0.13317(19) 0.42015(14) 0.0333(7) Uiso 0.713(2) 1 d . . P A 1
F8A F 0.3875(3) 0.1901(2) 0.56171(14) 0.0536(8) Uiso 0.713(2) 1 d . . P A 1
F9A F 0.2069(3) 0.09193(18) 0.53920(13) 0.0457(7) Uiso 0.713(2) 1 d . . P A 1
F10A F 0.4469(3) 0.2380(2) 0.43746(16) 0.0571(8) Uiso 0.713(2) 1 d . . P A 1
F11A F 0.4529(3) 0.07821(17) 0.47767(12) 0.0370(6) Uiso 0.713(2) 1 d . . P A 1
F12A F 0.1964(3) 0.2510(2) 0.50001(13) 0.0361(7) Uiso 0.713(2) 1 d . . P A 1
Sb2B Sb 0.34924(9) 0.19772(9) 0.48267(4) 0.0250(2) Uiso 0.287(2) 1 d . . P A 2
F7B F 0.2442(7) 0.1486(5) 0.4320(4) 0.0316(18) Uiso 0.287(2) 1 d . . P A 2
F8B F 0.4407(6) 0.2369(4) 0.5375(3) 0.0332(13) Uiso 0.287(2) 1 d . . P A 2
F9B F 0.2677(6) 0.1205(4) 0.5506(3) 0.0303(12) Uiso 0.287(2) 1 d . . P A 2
F10B F 0.4168(7) 0.2672(4) 0.4148(3) 0.0403(15) Uiso 0.287(2) 1 d . . P A 2
F11B F 0.4802(5) 0.1143(3) 0.4617(2) 0.0186(10) Uiso 0.287(2) 1 d . . P A 2
F12B F 0.2187(8) 0.2750(5) 0.5002(3) 0.0384(18) Uiso 0.287(2) 1 d . . P A 2

loop_
_atom_site_aniso_label
_atom_site_aniso_U_11
_atom_site_aniso_U_22
_atom_site_aniso_U_33
_atom_site_aniso_U_23
_atom_site_aniso_U_13
_atom_site_aniso_U_12
Ru1 0.01623(8) 0.01407(8) 0.02004(9) -0.00293(6) -0.00265(6) -0.00121(6)
N1 0.0167(9) 0.0179(9) 0.0200(9) -0.0003(7) -0.0042(7) -0.0012(7)
N2 0.0183(9) 0.0151(9) 0.0195(9) -0.0025(7) -0.0039(7) 0.0001(7)
N3 0.0200(9) 0.0205(10) 0.0222(10) 0.0001(8) -0.0060(8) 0.0015(8)
N4 0.0169(9) 0.0272(10) 0.0226(10) -0.0060(8) -0.0056(8) 0.0002(8)
C1 0.0177(11) 0.0218(12) 0.0441(15) -0.0014(10) -0.0062(10) -0.0035(9)
C2 0.0195(11) 0.0194(11) 0.0395(14) -0.0035(10) 0.0038(10) -0.0030(9)
C3 0.0214(11) 0.0200(11) 0.0283(12) -0.0012(9) 0.0011(9) -0.0059(9)
C4 0.0198(11) 0.0169(10) 0.0284(12) -0.0008(9) -0.0037(9) -0.0053(9)
C5 0.0229(11) 0.0185(11) 0.0300(12) -0.0079(9) -0.0060(9) -0.0048(9)
C6 0.0239(12) 0.0213(11) 0.0352(13) -0.0017(10) -0.0119(10) -0.0050(9)
C7 0.0222(13) 0.0271(14) 0.0581(19) 0.0007(13) -0.0068(12) 0.0035(11)
C8 0.0246(12) 0.0180(11) 0.0293(12) -0.0031(9) -0.0041(10) 0.0000(9)
C9 0.0405(16) 0.0185(12) 0.0474(17) -0.0051(11) -0.0137(13) -0.0030(11)
C10 0.0409(16) 0.0235(12) 0.0349(14) -0.0015(10) -0.0124(12) -0.0013(11)
C11 0.0244(12) 0.0265(12) 0.0218(11) -0.0025(9) -0.0061(9) 0.0008(10)
C12 0.0292(13) 0.0345(14) 0.0235(12) 0.0058(10) -0.0078(10) -0.0029(11)
C13 0.0281(13) 0.0242(12) 0.0367(14) 0.0081(10) -0.0108(11) -0.0003(10)
C14 0.0231(11) 0.0171(11) 0.0323(13) 0.0012(9) -0.0096(10) -0.0009(9)
C15 0.0140(10) 0.0180(10) 0.0253(11) -0.0017(8) -0.0054(8) 0.0005(8)
C16 0.0204(11) 0.0156(10) 0.0233(11) -0.0053(8) -0.0043(9) 0.0035(8)
C17 0.0193(10) 0.0164(10) 0.0191(10) -0.0004(8) -0.0009(8) -0.0016(8)
C18 0.0196(10) 0.0116(9) 0.0249(11) 0.0000(8) -0.0008(9) -0.0002(8)
C19 0.0189(10) 0.0124(10) 0.0253(11) -0.0024(8) -0.0010(9) -0.0012(8)
C20 0.0258(12) 0.0158(10) 0.0280(12) -0.0045(9) -0.0019(10) -0.0018(9)
C21 0.0278(12) 0.0143(10) 0.0348(13) -0.0067(9) 0.0038(10) 0.0000(9)
C22 0.0211(11) 0.0151(11) 0.0419(15) -0.0044(10) 0.0015(10) 0.0034(9)
C23 0.0221(11) 0.0168(11) 0.0331(13) 0.0001(9) -0.0054(10) 0.0013(9)
C24 0.0346(15) 0.0344(15) 0.0424(16) -0.0168(13) 0.0075(13) 0.0019(12)
C25 0.0211(11) 0.0206(11) 0.0168(10) -0.0013(8) -0.0046(8) -0.0007(9)
C26 0.0204(11) 0.0239(12) 0.0255(12) -0.0020(9) -0.0064(9) -0.0044(9)
C27 0.0280(12) 0.0216(11) 0.0281(12) -0.0057(9) -0.0082(10) -0.0029(10)
C28 0.0229(11) 0.0239(12) 0.0227(11) -0.0025(9) -0.0056(9) 0.0000(9)
C29 0.0218(11) 0.0258(12) 0.0222(11) -0.0028(9) -0.0010(9) -0.0061(9)
C30 0.0253(12) 0.0224(11) 0.0213(11) -0.0042(9) -0.0021(9) -0.0053(9)
C31 0.0287(13) 0.0349(15) 0.0369(15) -0.0155(12) -0.0057(11) 0.0033(11)
Ru51 0.01751(8) 0.01316(8) 0.01663(8) -0.00020(6) -0.00533(6) -0.00154(6)
N51 0.0165(9) 0.0150(9) 0.0261(10) 0.0003(7) -0.0081(7) -0.0014(7)
N52 0.0195(9) 0.0160(9) 0.0190(9) -0.0026(7) -0.0047(7) 0.0007(7)
N53 0.0211(10) 0.0221(10) 0.0218(10) 0.0004(8) -0.0075(8) 0.0060(8)
N54 0.0203(10) 0.0342(12) 0.0202(10) -0.0032(8) -0.0085(8) 0.0022(9)
C51 0.0185(11) 0.0205(11) 0.0312(12) -0.0030(9) -0.0093(9) -0.0026(9)
C52 0.0254(12) 0.0213(11) 0.0238(11) 0.0024(9) -0.0121(9) -0.0056(9)
C53 0.0244(11) 0.0227(11) 0.0199(11) -0.0025(9) -0.0068(9) -0.0060(9)
C54 0.0203(11) 0.0177(10) 0.0222(11) -0.0029(8) -0.0056(9) -0.0051(8)
C55 0.0218(11) 0.0172(10) 0.0208(11) 0.0006(8) -0.0033(9) -0.0053(9)
C56 0.0197(11) 0.0209(11) 0.0261(12) -0.0035(9) -0.0021(9) -0.0045(9)
C57 0.0250(13) 0.0238(13) 0.0504(17) -0.0027(11) -0.0116(12) 0.0036(10)
C58 0.0253(12) 0.0189(11) 0.0264(12) -0.0080(9) -0.0052(9) -0.0007(9)
C59 0.0358(15) 0.0256(13) 0.0401(15) -0.0164(11) -0.0111(12) 0.0023(11)
C60 0.0384(15) 0.0204(12) 0.0361(14) -0.0055(10) -0.0121(12) 0.0067(11)
C61 0.0185(11) 0.0199(11) 0.0308(12) 0.0034(9) -0.0088(9) -0.0042(9)
C62 0.0237(12) 0.0182(11) 0.0431(15) 0.0064(10) -0.0105(11) -0.0036(9)
C63 0.0267(13) 0.0151(11) 0.0526(17) -0.0027(11) -0.0112(12) -0.0003(10)
C64 0.0265(12) 0.0209(12) 0.0398(14) -0.0104(10) -0.0106(11) 0.0040(10)
C65 0.0178(10) 0.0192(11) 0.0275(12) -0.0033(9) -0.0071(9) 0.0004(8)
C66 0.0258(12) 0.0208(11) 0.0221(11) -0.0052(9) -0.0067(9) 0.0046(9)
C67 0.0217(11) 0.0183(10) 0.0183(10) -0.0011(8) -0.0051(8) -0.0024(9)
C68 0.0214(11) 0.0170(10) 0.0220(11) -0.0026(8) -0.0040(9) -0.0008(9)
C69 0.0198(10) 0.0157(10) 0.0229(11) -0.0041(8) -0.0045(8) -0.0023(8)
C70 0.0264(12) 0.0244(12) 0.0219(11) -0.0009(9) -0.0043(9) -0.0024(10)
C71 0.0299(13) 0.0350(14) 0.0256(13) -0.0032(11) 0.0018(10) -0.0019(11)
C72 0.0248(13) 0.0338(14) 0.0331(14) -0.0062(11) 0.0025(10) 0.0016(11)
C73 0.0226(12) 0.0237(12) 0.0289(12) -0.0042(10) -0.0048(10) 0.0019(9)
C74 0.0427(19) 0.079(3) 0.0307(16) 0.0089(16) 0.0081(14) 0.0032(18)
C75 0.0246(12) 0.0258(12) 0.0187(11) -0.0011(9) -0.0081(9) 0.0042(9)
C76 0.0293(13) 0.0445(16) 0.0192(11) -0.0054(11) -0.0099(10) -0.0040(12)
C77 0.0238(12) 0.0430(16) 0.0246(12) -0.0029(11) -0.0060(10) -0.0040(11)
C78 0.0270(12) 0.0298(13) 0.0250(12) -0.0038(10) -0.0068(10) 0.0058(10)
C79 0.0314(13) 0.0307(13) 0.0268(12) -0.0108(10) -0.0097(10) 0.0043(11)
C80 0.0221(12) 0.0289(13) 0.0296(13) -0.0063(10) -0.0107(10) 0.0018(10)
C81 0.0312(14) 0.0444(17) 0.0296(14) -0.0117(12) -0.0029(11) 0.0040(12)
Sb1 0.02240(8) 0.03281(10) 0.02715(9) -0.00305(7) -0.00409(6) -0.00066(7)
F1 0.0342(9) 0.0505(11) 0.0394(9) -0.0089(8) -0.0118(7) -0.0083(8)
F2 0.0491(11) 0.0393(10) 0.0581(12) -0.0168(9) -0.0264(9) 0.0073(9)
F3 0.0393(9) 0.0362(9) 0.0315(8) 0.0060(7) 0.0060(7) 0.0074(7)
F4 0.0412(11) 0.0615(13) 0.0500(12) -0.0035(10) 0.0158(9) -0.0159(10)
F5 0.0359(9) 0.0399(10) 0.0393(9) 0.0109(7) -0.0097(7) 0.0014(8)
F6 0.0328(9) 0.0369(10) 0.0648(12) -0.0181(9) -0.0208(9) 0.0099(7)
Sb2A 0.02246(15) 0.0413(3) 0.02076(13) -0.00905(14) -0.00553(10) 0.00845(17)

loop_
_atom_type_symbol
_atom_type_description
_atom_type_scat_dispersion_real
_atom_type_scat_dispersion_imag
_atom_type_scat_source
C C 0.0033 0.0016 'International Tables Vol C Tables 4.2.6.8 and 6.1.1.4'
H H 0.0000 0.0000 'International Tables Vol C Tables 4.2.6.8 and 6.1.1.4'
F F 0.0171 0.0103 'International Tables Vol C Tables 4.2.6.8 and 6.1.1.4'
N N 0.0061 0.0033 'International Tables Vol C Tables 4.2.6.8 and 6.1.1.4'
Ru Ru -1.2594 0.8363 'International Tables Vol C Tables 4.2.6.8 and 6.1.1.4'
Sb Sb -0.5866 1.5461 'International Tables Vol C Tables 4.2.6.8 and 6.1.1.4'
O O 0.0106 0.0060 'International Tables Vol C Tables 4.2.6.8 and 6.1.1.4'

loop_
_geom_angle_atom_site_label_1
_geom_angle_atom_site_label_2
_geom_angle_atom_site_label_3
_geom_angle
_geom_angle_site_symmetry_1
_geom_angle_site_symmetry_3
_geom_angle_publ_flag
C19 Ru1 N2 83.67(8) . . ?
C19 Ru1 N1 90.05(8) . . ?
N2 Ru1 N1 76.18(7) . . ?
C19 Ru1 C5 93.95(9) . . ?
N2 Ru1 C5 162.59(9) . . ?
N1 Ru1 C5 121.15(9) . . ?
C19 Ru1 C6 121.13(10) . . ?
N2 Ru1 C6 153.45(9) . . ?
N1 Ru1 C6 93.21(9) . . ?
C5 Ru1 C6 37.49(9) . . ?
C19 Ru1 C3 116.87(9) . . ?
N2 Ru1 C3 98.46(9) . . ?
N1 Ru1 C3 152.10(9) . . ?
C5 Ru1 C3 67.19(9) . . ?
C6 Ru1 C3 79.48(10) . . ?
C19 Ru1 C4 91.64(9) . . ?
N2 Ru1 C4 124.78(8) . . ?
N1 Ru1 C4 159.03(8) . . ?
C5 Ru1 C4 37.88(9) . . ?
C6 Ru1 C4 68.14(9) . . ?
C3 Ru1 C4 37.21(9) . . ?
C19 Ru1 C2 154.43(9) . . ?
N2 Ru1 C2 96.05(9) . . ?
N1 Ru1 C2 114.81(9) . . ?
C5 Ru1 C2 78.70(9) . . ?
C6 Ru1 C2 66.02(10) . . ?
C3 Ru1 C2 37.73(9) . . ?
C4 Ru1 C2 67.45(9) . . ?
C19 Ru1 C1 158.52(10) . . ?
N2 Ru1 C1 117.37(9) . . ?
N1 Ru1 C1 90.97(9) . . ?
C5 Ru1 C1 67.34(9) . . ?
C6 Ru1 C1 37.39(10) . . ?
C3 Ru1 C1 66.86(10) . . ?
C4 Ru1 C1 79.99(9) . . ?
C2 Ru1 C1 35.80(10) . . ?
C11 N1 C15 119.5(2) . . ?
C11 N1 Ru1 125.56(16) . . ?
C15 N1 Ru1 114.43(15) . . ?
C17 N2 C16 120.60(19) . . ?
C17 N2 Ru1 127.65(16) . . ?
C16 N2 Ru1 110.42(14) . . ?
C17 N3 C18 122.4(2) . . ?
C17 N3 H3 116(2) . . ?
C18 N3 H3 118(2) . . ?
C17 N4 C25 127.3(2) . . ?
C17 N4 H4 114.8(19) . . ?
C25 N4 H4 117.7(19) . . ?
C2 C1 C6 117.7(2) . . ?
C2 C1 C7 122.3(3) . . ?
C6 C1 C7 119.7(3) . . ?
C2 C1 Ru1 71.06(15) . . ?
C6 C1 Ru1 67.94(14) . . ?
C7 C1 Ru1 128.28(18) . . ?
C1 C2 C3 121.0(2) . . ?
C1 C2 Ru1 73.13(15) . . ?
C3 C2 Ru1 68.90(13) . . ?
C1 C2 H2 119.5 . . ?
C3 C2 H2 119.5 . . ?
Ru1 C2 H2 131.3 . . ?
C4 C3 C2 121.5(2) . . ?
C4 C3 Ru1 72.52(14) . . ?
C2 C3 Ru1 73.37(14) . . ?
C4 C3 H3A 119.2 . . ?
C2 C3 H3A 119.2 . . ?
Ru1 C3 H3A 126.9 . . ?
C3 C4 C5 117.1(2) . . ?
C3 C4 C8 124.1(2) . . ?
C5 C4 C8 118.8(2) . . ?
C3 C4 Ru1 70.27(13) . . ?
C5 C4 Ru1 69.67(13) . . ?
C8 C4 Ru1 130.97(17) . . ?
C6 C5 C4 121.2(2) . . ?
C6 C5 Ru1 71.42(14) . . ?
C4 C5 Ru1 72.45(13) . . ?
C6 C5 H5 119.4 . . ?
C4 C5 H5 119.4 . . ?
Ru1 C5 H5 129.2 . . ?
C5 C6 C1 121.3(2) . . ?
C5 C6 Ru1 71.09(14) . . ?
C1 C6 Ru1 74.67(15) . . ?
C5 C6 H6 119.4 . . ?
C1 C6 H6 119.4 . . ?
Ru1 C6 H6 126.9 . . ?
C1 C7 H7A 109.5 . . ?
C1 C7 H7B 109.5 . . ?
H7A C7 H7B 109.5 . . ?
C1 C7 H7C 109.5 . . ?
H7A C7 H7C 109.5 . . ?
H7B C7 H7C 109.5 . . ?
C4 C8 C10 113.9(2) . . ?
C4 C8 C9 109.4(2) . . ?
C10 C8 C9 110.9(2) . . ?
C4 C8 H8 107.5 . . ?
C10 C8 H8 107.5 . . ?
C9 C8 H8 107.5 . . ?
C8 C9 H9A 109.5 . . ?
C8 C9 H9B 109.5 . . ?
H9A C9 H9B 109.5 . . ?
C8 C9 H9C 109.5 . . ?
H9A C9 H9C 109.5 . . ?
H9B C9 H9C 109.5 . . ?
C8 C10 H10A 109.5 . . ?
C8 C10 H10B 109.5 . . ?
H10A C10 H10B 109.5 . . ?
C8 C10 H10C 109.5 . . ?
H10A C10 H10C 109.5 . . ?
H10B C10 H10C 109.5 . . ?
N1 C11 C12 121.8(2) . . ?
N1 C11 H11 119.1 . . ?
C12 C11 H11 119.1 . . ?
C13 C12 C11 119.0(2) . . ?
C13 C12 H12 120.5 . . ?
C11 C12 H12 120.5 . . ?
C12 C13 C14 119.2(2) . . ?
C12 C13 H13 120.4 . . ?
C14 C13 H13 120.4 . . ?
C13 C14 C15 119.3(2) . . ?
C13 C14 H14 120.4 . . ?
C15 C14 H14 120.4 . . ?
N1 C15 C14 121.2(2) . . ?
N1 C15 C16 115.9(2) . . ?
C14 C15 C16 122.9(2) . . ?
N2 C16 C15 106.65(18) . . ?
N2 C16 H16A 110.4 . . ?
C15 C16 H16A 110.4 . . ?
N2 C16 H16B 110.4 . . ?
C15 C16 H16B 110.4 . . ?
H16A C16 H16B 108.6 . . ?
N2 C17 N3 119.6(2) . . ?
N2 C17 N4 125.2(2) . . ?
N3 C17 N4 115.2(2) . . ?
C23 C18 C19 121.8(2) . . ?
C23 C18 N3 116.6(2) . . ?
C19 C18 N3 121.6(2) . . ?
C18 C19 C20 115.8(2) . . ?
C18 C19 Ru1 121.95(17) . . ?
C20 C19 Ru1 122.25(18) . . ?
C21 C20 C19 123.7(2) . . ?
C21 C20 H20 118.2 . . ?
C19 C20 H20 118.2 . . ?
C22 C21 C20 118.0(2) . . ?
C22 C21 C24 121.5(2) . . ?
C20 C21 C24 120.5(3) . . ?
C23 C22 C21 120.7(2) . . ?
C23 C22 H22 119.7 . . ?
C21 C22 H22 119.7 . . ?
C22 C23 C18 120.0(2) . . ?
C22 C23 H23 120.0 . . ?
C18 C23 H23 120.0 . . ?
C21 C24 H24A 109.5 . . ?
C21 C24 H24B 109.5 . . ?
H24A C24 H24B 109.5 . . ?
C21 C24 H24C 109.5 . . ?
H24A C24 H24C 109.5 . . ?
H24B C24 H24C 109.5 . . ?
C26 C25 C30 119.7(2) . . ?
C26 C25 N4 118.8(2) . . ?
C30 C25 N4 121.5(2) . . ?
C25 C26 C27 119.8(2) . . ?
C25 C26 H26 120.1 . . ?
C27 C26 H26 120.1 . . ?
C26 C27 C28 121.6(2) . . ?
C26 C27 H27 119.2 . . ?
C28 C27 H27 119.2 . . ?
C29 C28 C27 117.4(2) . . ?
C29 C28 C31 121.0(2) . . ?
C27 C28 C31 121.6(2) . . ?
C30 C29 C28 122.1(2) . . ?
C30 C29 H29 118.9 . . ?
C28 C29 H29 118.9 . . ?
C29 C30 C25 119.4(2) . . ?
C29 C30 H30 120.3 . . ?
C25 C30 H30 120.3 . . ?
C28 C31 H31A 109.5 . . ?
C28 C31 H31B 109.5 . . ?
H31A C31 H31B 109.5 . . ?
C28 C31 H31C 109.5 . . ?
H31A C31 H31C 109.5 . . ?
H31B C31 H31C 109.5 . . ?
C69 Ru51 N52 84.45(8) . . ?
C69 Ru51 N51 90.17(8) . . ?
N52 Ru51 N51 75.95(8) . . ?
C69 Ru51 C55 118.88(9) . . ?
N52 Ru51 C55 97.20(8) . . ?
N51 Ru51 C55 149.71(8) . . ?
C69 Ru51 C53 91.62(9) . . ?
N52 Ru51 C53 159.81(8) . . ?
N51 Ru51 C53 123.96(8) . . ?
C55 Ru51 C53 67.43(9) . . ?
C69 Ru51 C52 117.47(9) . . ?
N52 Ru51 C52 156.76(9) . . ?
N51 Ru51 C52 95.23(8) . . ?
C55 Ru51 C52 79.48(9) . . ?
C53 Ru51 C52 37.23(9) . . ?
C69 Ru51 C54 91.69(9) . . ?
N52 Ru51 C54 122.12(8) . . ?
N51 Ru51 C54 161.93(8) . . ?
C55 Ru51 C54 37.40(8) . . ?
C53 Ru51 C54 38.03(9) . . ?
C52 Ru51 C54 68.04(9) . . ?
C69 Ru51 C56 156.35(9) . . ?
N52 Ru51 C56 97.46(8) . . ?
N51 Ru51 C56 113.22(8) . . ?
C55 Ru51 C56 37.48(9) . . ?
C53 Ru51 C56 78.46(9) . . ?
C52 Ru51 C56 65.88(9) . . ?
C54 Ru51 C56 67.25(9) . . ?
C69 Ru51 C51 154.65(9) . . ?
N52 Ru51 C51 120.35(8) . . ?
N51 Ru51 C51 91.04(8) . . ?
C55 Ru51 C51 66.66(9) . . ?
C53 Ru51 C51 66.95(9) . . ?
C52 Ru51 C51 37.24(9) . . ?
C54 Ru51 C51 79.73(9) . . ?
C56 Ru51 C51 35.75(9) . . ?
C61 N51 C65 119.0(2) . . ?
C61 N51 Ru51 126.02(17) . . ?
C65 N51 Ru51 114.64(16) . . ?
C67 N52 C66 120.50(19) . . ?
C67 N52 Ru51 128.01(16) . . ?
C66 N52 Ru51 109.70(14) . . ?
C67 N53 C68 123.6(2) . . ?
C67 N53 H53 117(2) . . ?
C68 N53 H53 115(2) . . ?
C67 N54 C75 127.6(2) . . ?
C67 N54 H54 117(2) . . ?
C75 N54 H54 116(2) . . ?
C56 C51 C52 117.8(2) . . ?
C56 C51 C57 122.4(2) . . ?
C52 C51 C57 119.6(2) . . ?
C56 C51 Ru51 71.15(14) . . ?
C52 C51 Ru51 67.86(13) . . ?
C57 C51 Ru51 129.22(17) . . ?
C53 C52 C51 121.2(2) . . ?
C53 C52 Ru51 70.93(13) . . ?
C51 C52 Ru51 74.90(13) . . ?
C53 C52 H52 119.4 . . ?
C51 C52 H52 119.4 . . ?
Ru51 C52 H52 126.8 . . ?
C52 C53 C54 121.2(2) . . ?
C52 C53 Ru51 71.84(14) . . ?
C54 C53 Ru51 72.05(13) . . ?
C52 C53 H53A 119.4 . . ?
C54 C53 H53A 119.4 . . ?
Ru51 C53 H53A 129.2 . . ?
C55 C54 C53 117.1(2) . . ?
C55 C54 C58 124.2(2) . . ?
C53 C54 C58 118.8(2) . . ?
C55 C54 Ru51 70.18(13) . . ?
C53 C54 Ru51 69.92(13) . . ?
C58 C54 Ru51 131.54(16) . . ?
C54 C55 C56 121.6(2) . . ?
C54 C55 Ru51 72.42(13) . . ?
C56 C55 Ru51 74.32(13) . . ?
C54 C55 H55 119.2 . . ?
C56 C55 H55 119.2 . . ?
Ru51 C55 H55 125.9 . . ?
C51 C56 C55 120.8(2) . . ?
C51 C56 Ru51 73.10(14) . . ?
C55 C56 Ru51 68.20(13) . . ?
C51 C56 H56 119.6 . . ?
C55 C56 H56 119.6 . . ?
Ru51 C56 H56 132.1 . . ?
C51 C57 H57A 109.5 . . ?
C51 C57 H57B 109.5 . . ?
H57A C57 H57B 109.5 . . ?
C51 C57 H57C 109.5 . . ?
H57A C57 H57C 109.5 . . ?
H57B C57 H57C 109.5 . . ?
C54 C58 C60 113.7(2) . . ?
C54 C58 C59 108.2(2) . . ?
C60 C58 C59 111.3(2) . . ?
C54 C58 H58 107.8 . . ?
C60 C58 H58 107.8 . . ?
C59 C58 H58 107.8 . . ?
C58 C59 H59A 109.5 . . ?
C58 C59 H59B 109.5 . . ?
H59A C59 H59B 109.5 . . ?
C58 C59 H59C 109.5 . . ?
H59A C59 H59C 109.5 . . ?
H59B C59 H59C 109.5 . . ?
C58 C60 H60A 109.5 . . ?
C58 C60 H60B 109.5 . . ?
H60A C60 H60B 109.5 . . ?
C58 C60 H60C 109.5 . . ?
H60A C60 H60C 109.5 . . ?
H60B C60 H60C 109.5 . . ?
N51 C61 C62 122.0(2) . . ?
N51 C61 H61 119.0 . . ?
C62 C61 H61 119.0 . . ?
C61 C62 C63 119.1(2) . . ?
C61 C62 H62 120.4 . . ?
C63 C62 H62 120.4 . . ?
C62 C63 C64 119.0(2) . . ?
C62 C63 H63 120.5 . . ?
C64 C63 H63 120.5 . . ?
C65 C64 C63 119.2(3) . . ?
C65 C64 H64 120.4 . . ?
C63 C64 H64 120.4 . . ?
N51 C65 C64 121.7(2) . . ?
N51 C65 C66 115.2(2) . . ?
C64 C65 C66 123.1(2) . . ?
N52 C66 C65 106.85(19) . . ?
N52 C66 H66A 110.4 . . ?
C65 C66 H66A 110.4 . . ?
N52 C66 H66B 110.4 . . ?
C65 C66 H66B 110.4 . . ?
H66A C66 H66B 108.6 . . ?
N52 C67 N53 119.7(2) . . ?
N52 C67 N54 125.2(2) . . ?
N53 C67 N54 115.0(2) . . ?
C73 C68 C69 121.7(2) . . ?
C73 C68 N53 116.2(2) . . ?
C69 C68 N53 122.0(2) . . ?
C68 C69 C70 115.8(2) . . ?
C68 C69 Ru51 121.94(17) . . ?
C70 C69 Ru51 122.17(18) . . ?
C71 C70 C69 123.7(2) . . ?
C71 C70 H70 118.2 . . ?
C69 C70 H70 118.2 . . ?
C72 C71 C70 118.3(2) . . ?
C72 C71 C74 121.2(3) . . ?
C70 C71 C74 120.5(3) . . ?
C71 C72 C73 120.4(3) . . ?
C71 C72 H72 119.8 . . ?
C73 C72 H72 119.8 . . ?
C72 C73 C68 120.1(2) . . ?
C72 C73 H73 119.9 . . ?
C68 C73 H73 119.9 . . ?
C71 C74 H74A 109.5 . . ?
C71 C74 H74B 109.5 . . ?
H74A C74 H74B 109.5 . . ?
C71 C74 H74C 109.5 . . ?
H74A C74 H74C 109.5 . . ?
H74B C74 H74C 109.5 . . ?
C80 C75 C76 119.1(2) . . ?
C80 C75 N54 119.1(2) . . ?
C76 C75 N54 121.8(2) . . ?
C77 C76 C75 119.9(2) . . ?
C77 C76 H76 120.1 . . ?
C75 C76 H76 120.1 . . ?
C76 C77 C78 121.9(3) . . ?
C76 C77 H77 119.0 . . ?
C78 C77 H77 119.0 . . ?
C77 C78 C79 117.2(2) . . ?
C77 C78 C81 120.9(3) . . ?
C79 C78 C81 121.9(2) . . ?
C80 C79 C78 121.9(2) . . ?
C80 C79 H79 119.1 . . ?
C78 C79 H79 119.1 . . ?
C79 C80 C75 119.9(2) . . ?
C79 C80 H80 120.1 . . ?
C75 C80 H80 120.1 . . ?
C78 C81 H81A 109.5 . . ?
C78 C81 H81B 109.5 . . ?
H81A C81 H81B 109.5 . . ?
C78 C81 H81C 109.5 . . ?
H81A C81 H81C 109.5 . . ?
H81B C81 H81C 109.5 . . ?
F2 Sb1 F4 92.50(10) . . ?
F2 Sb1 F6 91.66(8) . . ?
F4 Sb1 F6 90.58(10) . . ?
F2 Sb1 F1 176.31(9) . . ?
F4 Sb1 F1 91.18(9) . . ?
F6 Sb1 F1 88.58(8) . . ?
F2 Sb1 F5 90.32(8) . . ?
F4 Sb1 F5 89.92(9) . . ?
F6 Sb1 F5 177.93(8) . . ?
F1 Sb1 F5 89.41(8) . . ?
F2 Sb1 F3 89.73(9) . . ?
F4 Sb1 F3 177.56(9) . . ?
F6 Sb1 F3 90.36(8) . . ?
F1 Sb1 F3 86.59(8) . . ?
F5 Sb1 F3 89.06(7) . . ?
F8A Sb2A F10A 93.30(15) . . ?
F8A Sb2A F7A 174.23(14) . . ?
F10A Sb2A F7A 92.32(14) . . ?
F8A Sb2A F11A 90.31(12) . . ?
F10A Sb2A F11A 89.82(14) . . ?
F7A Sb2A F11A 88.39(12) . . ?
F8A Sb2A F12A 91.18(13) . . ?
F10A Sb2A F12A 92.63(14) . . ?
F7A Sb2A F12A 89.87(13) . . ?
F11A Sb2A F12A 177.05(13) . . ?
F8A Sb2A F9A 88.09(13) . . ?
F10A Sb2A F9A 178.60(14) . . ?
F7A Sb2A F9A 86.29(13) . . ?
F11A Sb2A F9A 89.93(12) . . ?
F12A Sb2A F9A 87.58(13) . . ?
F8B Sb2B F12B 91.9(3) . . ?
F8B Sb2B F10B 96.9(3) . . ?
F12B Sb2B F10B 87.7(3) . . ?
F8B Sb2B F11B 91.2(2) . . ?
F12B Sb2B F11B 176.9(3) . . ?
F10B Sb2B F11B 92.2(3) . . ?
F8B Sb2B F7B 173.9(3) . . ?
F12B Sb2B F7B 88.2(3) . . ?
F10B Sb2B F7B 89.1(3) . . ?
F11B Sb2B F7B 88.7(3) . . ?
F8B Sb2B F9B 87.8(3) . . ?
F12B Sb2B F9B 91.7(3) . . ?
F10B Sb2B F9B 175.2(3) . . ?
F11B Sb2B F9B 88.1(2) . . ?
F7B Sb2B F9B 86.1(3) . . ?

loop_
_geom_bond_atom_site_label_1
_geom_bond_atom_site_label_2
_geom_bond_distance
_geom_bond_site_symmetry_2
_geom_bond_publ_flag
Ru1 C19 2.069(2) . ?
Ru1 N2 2.0781(19) . ?
Ru1 N1 2.0914(19) . ?
Ru1 C5 2.190(2) . ?
Ru1 C6 2.194(2) . ?
Ru1 C3 2.197(2) . ?
Ru1 C4 2.227(2) . ?
Ru1 C2 2.257(2) . ?
Ru1 C1 2.283(3) . ?
N1 C11 1.347(3) . ?
N1 C15 1.350(3) . ?
N2 C17 1.305(3) . ?
N2 C16 1.469(3) . ?
N3 C17 1.358(3) . ?
N3 C18 1.430(3) . ?
N3 H3 0.82(3) . ?
N4 C17 1.372(3) . ?
N4 C25 1.423(3) . ?
N4 H4 0.859(10) . ?
C1 C2 1.396(4) . ?
C1 C6 1.438(4) . ?
C1 C7 1.513(4) . ?
C2 C3 1.441(4) . ?
C2 H2 0.9500 . ?
C3 C4 1.412(3) . ?
C3 H3A 0.9500 . ?
C4 C5 1.434(3) . ?
C4 C8 1.518(3) . ?
C5 C6 1.409(4) . ?
C5 H5 0.9500 . ?
C6 H6 0.9500 . ?
C7 H7A 0.9800 . ?
C7 H7B 0.9800 . ?
C7 H7C 0.9800 . ?
C8 C10 1.523(4) . ?
C8 C9 1.534(4) . ?
C8 H8 1.0000 . ?
C9 H9A 0.9800 . ?
C9 H9B 0.9800 . ?
C9 H9C 0.9800 . ?
C10 H10A 0.9800 . ?
C10 H10B 0.9800 . ?
C10 H10C 0.9800 . ?
C11 C12 1.390(4) . ?
C11 H11 0.9500 . ?
C12 C13 1.385(4) . ?
C12 H12 0.9500 . ?
C13 C14 1.385(4) . ?
C13 H13 0.9500 . ?
C14 C15 1.395(3) . ?
C14 H14 0.9500 . ?
C15 C16 1.509(3) . ?
C16 H16A 0.9900 . ?
C16 H16B 0.9900 . ?
C18 C23 1.400(3) . ?
C18 C19 1.402(3) . ?
C19 C20 1.405(3) . ?
C20 C21 1.400(4) . ?
C20 H20 0.9500 . ?
C21 C22 1.387(4) . ?
C21 C24 1.508(4) . ?
C22 C23 1.386(4) . ?
C22 H22 0.9500 . ?
C23 H23 0.9500 . ?
C24 H24A 0.9800 . ?
C24 H24B 0.9800 . ?
C24 H24C 0.9800 . ?
C25 C26 1.391(3) . ?
C25 C30 1.395(3) . ?
C26 C27 1.392(4) . ?
C26 H26 0.9500 . ?
C27 C28 1.397(4) . ?
C27 H27 0.9500 . ?
C28 C29 1.392(3) . ?
C28 C31 1.509(4) . ?
C29 C30 1.391(3) . ?
C29 H29 0.9500 . ?
C30 H30 0.9500 . ?
C31 H31A 0.9800 . ?
C31 H31B 0.9800 . ?
C31 H31C 0.9800 . ?
Ru51 C69 2.065(2) . ?
Ru51 N52 2.0833(19) . ?
Ru51 N51 2.0912(19) . ?
Ru51 C55 2.186(2) . ?
Ru51 C53 2.187(2) . ?
Ru51 C52 2.199(2) . ?
Ru51 C54 2.215(2) . ?
Ru51 C56 2.267(2) . ?
Ru51 C51 2.292(2) . ?
N51 C61 1.348(3) . ?
N51 C65 1.351(3) . ?
N52 C67 1.305(3) . ?
N52 C66 1.463(3) . ?
N53 C67 1.357(3) . ?
N53 C68 1.427(3) . ?
N53 H53 0.82(3) . ?
N54 C67 1.371(3) . ?
N54 C75 1.424(3) . ?
N54 H54 0.861(10) . ?
C51 C56 1.399(3) . ?
C51 C52 1.436(4) . ?
C51 C57 1.512(4) . ?
C52 C53 1.400(4) . ?
C52 H52 0.9500 . ?
C53 C54 1.434(3) . ?
C53 H53A 0.9500 . ?
C54 C55 1.411(3) . ?
C54 C58 1.513(3) . ?
C55 C56 1.432(3) . ?
C55 H55 0.9500 . ?
C56 H56 0.9500 . ?
C57 H57A 0.9800 . ?
C57 H57B 0.9800 . ?
C57 H57C 0.9800 . ?
C58 C60 1.525(4) . ?
C58 C59 1.546(3) . ?
C58 H58 1.0000 . ?
C59 H59A 0.9800 . ?
C59 H59B 0.9800 . ?
C59 H59C 0.9800 . ?
C60 H60A 0.9800 . ?
C60 H60B 0.9800 . ?
C60 H60C 0.9800 . ?
C61 C62 1.382(3) . ?
C61 H61 0.9500 . ?
C62 C63 1.385(4) . ?
C62 H62 0.9500 . ?
C63 C64 1.389(4) . ?
C63 H63 0.9500 . ?
C64 C65 1.384(3) . ?
C64 H64 0.9500 . ?
C65 C66 1.509(3) . ?
C66 H66A 0.9900 . ?
C66 H66B 0.9900 . ?
C68 C73 1.400(3) . ?
C68 C69 1.405(3) . ?
C69 C70 1.406(3) . ?
C70 C71 1.399(4) . ?
C70 H70 0.9500 . ?
C71 C72 1.387(4) . ?
C71 C74 1.518(4) . ?
C72 C73 1.391(4) . ?
C72 H72 0.9500 . ?
C73 H73 0.9500 . ?
C74 H74A 0.9800 . ?
C74 H74B 0.9800 . ?
C74 H74C 0.9800 . ?
C75 C80 1.392(3) . ?
C75 C76 1.394(4) . ?
C76 C77 1.385(4) . ?
C76 H76 0.9500 . ?
C77 C78 1.390(4) . ?
C77 H77 0.9500 . ?
C78 C79 1.393(4) . ?
C78 C81 1.508(4) . ?
C79 C80 1.386(4) . ?
C79 H79 0.9500 . ?
C80 H80 0.9500 . ?
C81 H81A 0.9800 . ?
C81 H81B 0.9800 . ?
C81 H81C 0.9800 . ?
Sb1 F2 1.8672(18) . ?
Sb1 F4 1.8712(18) . ?
Sb1 F6 1.8735(17) . ?
Sb1 F1 1.8836(17) . ?
Sb1 F5 1.8860(17) . ?
Sb1 F3 1.8916(16) . ?
Sb2A F8A 1.866(3) . ?
Sb2A F10A 1.870(3) . ?
Sb2A F7A 1.874(3) . ?
Sb2A F11A 1.881(3) . ?
Sb2A F12A 1.898(3) . ?
Sb2A F9A 1.908(3) . ?
Sb2B F8B 1.808(6) . ?
Sb2B F12B 1.816(8) . ?
Sb2B F10B 1.830(7) . ?
Sb2B F11B 1.899(5) . ?
Sb2B F7B 1.907(7) . ?
Sb2B F9B 1.944(6) . ?

loop_
_geom_torsion_atom_site_label_1
_geom_torsion_atom_site_label_2
_geom_torsion_atom_site_label_3
_geom_torsion_atom_site_label_4
_geom_torsion
_geom_torsion_site_symmetry_1
_geom_torsion_site_symmetry_2
_geom_torsion_site_symmetry_3
_geom_torsion_site_symmetry_4
_geom_torsion_publ_flag
C6 C1 C2 C3 0.6(4) . . . . ?
C7 C1 C2 C3 175.5(2) . . . . ?
Ru1 C1 C2 C3 51.6(2) . . . . ?
C6 C1 C2 Ru1 -51.0(2) . . . . ?
C7 C1 C2 Ru1 123.9(2) . . . . ?
C1 C2 C3 C4 3.1(4) . . . . ?
Ru1 C2 C3 C4 56.6(2) . . . . ?
C1 C2 C3 Ru1 -53.5(2) . . . . ?
C2 C3 C4 C5 -3.7(3) . . . . ?
Ru1 C3 C4 C5 53.27(19) . . . . ?
C2 C3 C4 C8 176.3(2) . . . . ?
Ru1 C3 C4 C8 -126.8(2) . . . . ?
C2 C3 C4 Ru1 -57.0(2) . . . . ?
C3 C4 C5 C6 0.8(3) . . . . ?
C8 C4 C5 C6 -179.2(2) . . . . ?
Ru1 C4 C5 C6 54.4(2) . . . . ?
C3 C4 C5 Ru1 -53.56(19) . . . . ?
C8 C4 C5 Ru1 126.5(2) . . . . ?
C4 C5 C6 C1 2.8(4) . . . . ?
Ru1 C5 C6 C1 57.6(2) . . . . ?
C4 C5 C6 Ru1 -54.9(2) . . . . ?
C2 C1 C6 C5 -3.4(4) . . . . ?
C7 C1 C6 C5 -178.5(2) . . . . ?
Ru1 C1 C6 C5 -56.0(2) . . . . ?
C2 C1 C6 Ru1 52.5(2) . . . . ?
C7 C1 C6 Ru1 -122.6(2) . . . . ?
C3 C4 C8 C10 19.5(3) . . . . ?
C5 C4 C8 C10 -160.5(2) . . . . ?
Ru1 C4 C8 C10 -73.3(3) . . . . ?
C3 C4 C8 C9 -105.2(3) . . . . ?
C5 C4 C8 C9 74.8(3) . . . . ?
Ru1 C4 C8 C9 162.1(2) . . . . ?
C15 N1 C11 C12 1.5(4) . . . . ?
Ru1 N1 C11 C12 -169.58(19) . . . . ?
N1 C11 C12 C13 -0.9(4) . . . . ?
C11 C12 C13 C14 -0.2(4) . . . . ?
C12 C13 C14 C15 0.5(4) . . . . ?
C11 N1 C15 C14 -1.2(3) . . . . ?
Ru1 N1 C15 C14 170.88(17) . . . . ?
C11 N1 C15 C16 179.8(2) . . . . ?
Ru1 N1 C15 C16 -8.1(2) . . . . ?
C13 C14 C15 N1 0.2(4) . . . . ?
C13 C14 C15 C16 179.1(2) . . . . ?
C17 N2 C16 C15 -126.8(2) . . . . ?
Ru1 N2 C16 C15 41.1(2) . . . . ?
N1 C15 C16 N2 -21.4(3) . . . . ?
C14 C15 C16 N2 159.6(2) . . . . ?
C16 N2 C17 N3 152.7(2) . . . . ?
Ru1 N2 C17 N3 -12.8(3) . . . . ?
C16 N2 C17 N4 -25.4(3) . . . . ?
Ru1 N2 C17 N4 169.09(17) . . . . ?
C18 N3 C17 N2 -35.3(3) . . . . ?
C18 N3 C17 N4 143.0(2) . . . . ?
C25 N4 C17 N2 -32.5(4) . . . . ?
C25 N4 C17 N3 149.4(2) . . . . ?
C17 N3 C18 C23 -139.0(2) . . . . ?
C17 N3 C18 C19 39.6(3) . . . . ?
C23 C18 C19 C20 1.7(3) . . . . ?
N3 C18 C19 C20 -176.8(2) . . . . ?
C23 C18 C19 Ru1 -176.81(17) . . . . ?
N3 C18 C19 Ru1 4.7(3) . . . . ?
C18 C19 C20 C21 0.0(3) . . . . ?
Ru1 C19 C20 C21 178.52(19) . . . . ?
C19 C20 C21 C22 -2.0(4) . . . . ?
C19 C20 C21 C24 176.0(2) . . . . ?
C20 C21 C22 C23 2.3(4) . . . . ?
C24 C21 C22 C23 -175.7(2) . . . . ?
C21 C22 C23 C18 -0.7(4) . . . . ?
C19 C18 C23 C22 -1.4(4) . . . . ?
N3 C18 C23 C22 177.2(2) . . . . ?
C17 N4 C25 C26 150.6(2) . . . . ?
C17 N4 C25 C30 -31.7(4) . . . . ?
C30 C25 C26 C27 -0.2(4) . . . . ?
N4 C25 C26 C27 177.6(2) . . . . ?
C25 C26 C27 C28 1.1(4) . . . . ?
C26 C27 C28 C29 -1.4(4) . . . . ?
C26 C27 C28 C31 179.0(2) . . . . ?
C27 C28 C29 C30 0.8(4) . . . . ?
C31 C28 C29 C30 -179.5(2) . . . . ?
C28 C29 C30 C25 0.1(4) . . . . ?
C26 C25 C30 C29 -0.4(4) . . . . ?
N4 C25 C30 C29 -178.1(2) . . . . ?
C56 C51 C52 C53 -3.5(3) . . . . ?
C57 C51 C52 C53 -179.6(2) . . . . ?
Ru51 C51 C52 C53 -56.0(2) . . . . ?
C56 C51 C52 Ru51 52.5(2) . . . . ?
C57 C51 C52 Ru51 -123.6(2) . . . . ?
C51 C52 C53 C54 3.2(3) . . . . ?
Ru51 C52 C53 C54 -54.7(2) . . . . ?
C51 C52 C53 Ru51 57.8(2) . . . . ?
C52 C53 C54 C55 0.9(3) . . . . ?
Ru51 C53 C54 C55 -53.67(18) . . . . ?
C52 C53 C54 C58 -178.2(2) . . . . ?
Ru51 C53 C54 C58 127.2(2) . . . . ?
C52 C53 C54 Ru51 54.6(2) . . . . ?
C53 C54 C55 C56 -4.6(3) . . . . ?
C58 C54 C55 C56 174.5(2) . . . . ?
Ru51 C54 C55 C56 -58.1(2) . . . . ?
C53 C54 C55 Ru51 53.55(18) . . . . ?
C58 C54 C55 Ru51 -127.4(2) . . . . ?
C52 C51 C56 C55 -0.2(3) . . . . ?
C57 C51 C56 C55 175.8(2) . . . . ?
Ru51 C51 C56 C55 50.8(2) . . . . ?
C52 C51 C56 Ru51 -50.91(19) . . . . ?
C57 C51 C56 Ru51 125.1(2) . . . . ?
C54 C55 C56 C51 4.3(4) . . . . ?
Ru51 C55 C56 C51 -52.9(2) . . . . ?
C54 C55 C56 Ru51 57.3(2) . . . . ?
C55 C54 C58 C60 19.6(3) . . . . ?
C53 C54 C58 C60 -161.4(2) . . . . ?
Ru51 C54 C58 C60 -73.5(3) . . . . ?
C55 C54 C58 C59 -104.7(3) . . . . ?
C53 C54 C58 C59 74.3(3) . . . . ?
Ru51 C54 C58 C59 162.20(19) . . . . ?
C65 N51 C61 C62 1.2(3) . . . . ?
Ru51 N51 C61 C62 -171.69(18) . . . . ?
N51 C61 C62 C63 -0.4(4) . . . . ?
C61 C62 C63 C64 -0.4(4) . . . . ?
C62 C63 C64 C65 0.3(4) . . . . ?
C61 N51 C65 C64 -1.2(3) . . . . ?
Ru51 N51 C65 C64 172.41(19) . . . . ?
C61 N51 C65 C66 179.0(2) . . . . ?
Ru51 N51 C65 C66 -7.4(3) . . . . ?
C63 C64 C65 N51 0.5(4) . . . . ?
C63 C64 C65 C66 -179.7(2) . . . . ?
C67 N52 C66 C65 -123.1(2) . . . . ?
Ru51 N52 C66 C65 42.8(2) . . . . ?
N51 C65 C66 N52 -23.2(3) . . . . ?
C64 C65 C66 N52 157.0(2) . . . . ?
C66 N52 C67 N53 152.6(2) . . . . ?
Ru51 N52 C67 N53 -10.5(3) . . . . ?
C66 N52 C67 N54 -26.3(4) . . . . ?
Ru51 N52 C67 N54 170.63(18) . . . . ?
C68 N53 C67 N52 -34.2(3) . . . . ?
C68 N53 C67 N54 144.8(2) . . . . ?
C75 N54 C67 N52 -27.4(4) . . . . ?
C75 N54 C67 N53 153.6(2) . . . . ?
C67 N53 C68 C73 -143.2(2) . . . . ?
C67 N53 C68 C69 36.5(3) . . . . ?
C73 C68 C69 C70 1.8(3) . . . . ?
N53 C68 C69 C70 -177.8(2) . . . . ?
C73 C68 C69 Ru51 -174.21(18) . . . . ?
N53 C68 C69 Ru51 6.1(3) . . . . ?
C68 C69 C70 C71 -1.3(4) . . . . ?
Ru51 C69 C70 C71 174.8(2) . . . . ?
C69 C70 C71 C72 -0.5(4) . . . . ?
C69 C70 C71 C74 178.4(3) . . . . ?
C70 C71 C72 C73 1.8(4) . . . . ?
C74 C71 C72 C73 -177.1(3) . . . . ?
C71 C72 C73 C68 -1.3(4) . . . . ?
C69 C68 C73 C72 -0.6(4) . . . . ?
N53 C68 C73 C72 179.0(2) . . . . ?
C67 N54 C75 C80 148.9(3) . . . . ?
C67 N54 C75 C76 -32.3(4) . . . . ?
C80 C75 C76 C77 -1.9(4) . . . . ?
N54 C75 C76 C77 179.3(3) . . . . ?
C75 C76 C77 C78 0.6(4) . . . . ?
C76 C77 C78 C79 1.4(4) . . . . ?
C76 C77 C78 C81 -178.2(3) . . . . ?
C77 C78 C79 C80 -2.2(4) . . . . ?
C81 C78 C79 C80 177.4(3) . . . . ?
C78 C79 C80 C75 0.9(4) . . . . ?
C76 C75 C80 C79 1.1(4) . . . . ?
N54 C75 C80 C79 180.0(2) . . . . ?
